data_1560777
loop_
_publ_author_name
'Belal Ahmed'
'Hongil Jo'
'Sung Won Yoon'
'Kwang Yong Choi'
'Kang Min Ok'

_publ_section_title
;
 A series of oxyfluoride chains containing asymmetric basic building units
 of both early- and late-transition metal cations
;
_journal_name_full 'Journal of Solid State Chemistry'
_journal_page_first 140
_journal_page_last 145
_journal_paper_doi 10.1016/j.jssc.2018.08.021
_journal_volume 267
_journal_year 2018
_chemical_formula_moiety 'C24 H32 F8 Mo2 N16 Ni2 O4 '
_chemical_formula_sum 'C24 H32 F8 Mo2 N16 Ni2 O4'
_chemical_formula_weight 1069.92
_space_group_IT_number 15
_space_group_name_Hall '-C 2yc'
_space_group_name_H-M_alt 'C 1 2/c 1'
_symmetry_cell_setting monoclinic
_symmetry_Int_Tables_number 15
_symmetry_space_group_name_Hall '-C 2yc'
_symmetry_space_group_name_H-M 'C 1 2/c 1'
_atom_sites_solution_hydrogens geom
_atom_sites_solution_primary direct
_atom_sites_solution_secondary difmap
_cell_angle_alpha 90
_cell_angle_beta 96.4090(10)
_cell_angle_gamma 90
_cell_formula_units_Z 8
_cell_length_a 20.5906(3)
_cell_length_b 24.4913(3)
_cell_length_c 15.3667(2)
_cell_measurement_reflns_used 9878
_cell_measurement_temperature 296(2)
_cell_measurement_theta_max 27.46
_cell_measurement_theta_min 2.67
_cell_measurement_wavelength 0.71073
_cell_volume 7700.85(18)
_computing_cell_refinement 'SAINT V7.68A integration software'
_computing_data_collection 'Bruker APEX2 software'
_computing_data_reduction 'Bruker APEX2 software'
_computing_molecular_graphics 'Ortep for Windows (Farrugia, 2012)'
_computing_publication_material 'WinGX publication routines (Farrugia, 2012)'
_computing_structure_refinement 'SHELXL-2018/3 (Sheldrick, 2018)'
_computing_structure_solution 'SHELXS-2013 (Sheldrick, 2013)'
_diffrn_ambient_temperature 296(2)
_diffrn_detector 'APEX-II CCD'
_diffrn_measured_fraction_theta_full 1
_diffrn_measured_fraction_theta_max 0.997
_diffrn_measurement_device '\k-geometry diffractometer'
_diffrn_measurement_device_type 'Bruker APEX-II'
_diffrn_measurement_method '\f or \w oscillation scans'
_diffrn_orient_matrix_type 'x-axis to radiation source'
_diffrn_orient_matrix_UB_11 -0.007766
_diffrn_orient_matrix_UB_12 0.029612
_diffrn_orient_matrix_UB_13 0.058974
_diffrn_orient_matrix_UB_21 0.02317
_diffrn_orient_matrix_UB_22 0.055242
_diffrn_orient_matrix_UB_23 -0.014641
_diffrn_orient_matrix_UB_31 -0.060755
_diffrn_orient_matrix_UB_32 0.01139
_diffrn_orient_matrix_UB_33 -0.01899
_diffrn_radiation_monochromator graphite
_diffrn_radiation_type MoK\a
_diffrn_radiation_wavelength 0.71073
_diffrn_reflns_av_R_equivalents 0.0702
_diffrn_reflns_av_unetI/netI 0.0334
_diffrn_reflns_Laue_measured_fraction_full 1
_diffrn_reflns_Laue_measured_fraction_max 0.997
_diffrn_reflns_limit_h_max 27
_diffrn_reflns_limit_h_min -27
_diffrn_reflns_limit_k_max 32
_diffrn_reflns_limit_k_min -32
_diffrn_reflns_limit_l_max 20
_diffrn_reflns_limit_l_min -20
_diffrn_reflns_number 84039
_diffrn_reflns_point_group_measured_fraction_full 1
_diffrn_reflns_point_group_measured_fraction_max 0.997
_diffrn_reflns_theta_full 25.242
_diffrn_reflns_theta_max 28.298
_diffrn_reflns_theta_min 1.297
_diffrn_source 'sealed x-ray tube'
_exptl_absorpt_coefficient_mu 1.692
_exptl_absorpt_correction_T_max 0.746
_exptl_absorpt_correction_T_min 0.677
_exptl_absorpt_correction_type multi-scan
_exptl_absorpt_process_details
;
SADABS-2008/1 - Bruker AXS area detector scaling and absorption correction
;
_exptl_crystal_colour blue
_exptl_crystal_density_diffrn 1.846
_exptl_crystal_density_method 'not measured'
_exptl_crystal_description Block
_exptl_crystal_F_000 4256
_exptl_crystal_size_max 0.314
_exptl_crystal_size_mid 0.29
_exptl_crystal_size_min 0.268
_refine_diff_density_max 1.166
_refine_diff_density_min -2.18
_refine_diff_density_rms 0.115
_refine_ls_extinction_method none
_refine_ls_goodness_of_fit_ref 1.206
_refine_ls_hydrogen_treatment constr
_refine_ls_matrix_type full
_refine_ls_number_constraints 0
_refine_ls_number_parameters 542
_refine_ls_number_reflns 9573
_refine_ls_number_restraints 38
_refine_ls_restrained_S_all 1.205
_refine_ls_R_factor_all 0.0767
_refine_ls_R_factor_gt 0.0568
_refine_ls_shift/su_max 0.001
_refine_ls_shift/su_mean 0
_refine_ls_structure_factor_coef Fsqd
_refine_ls_weighting_details 'w=1/[\s^2^(Fo^2^)+(0.0143P)^2^+73.3712P] where P=(Fo^2^+2Fc^2^)/3'
_refine_ls_weighting_scheme calc
_refine_ls_wR_factor_gt 0.1202
_refine_ls_wR_factor_ref 0.1281
_reflns_Friedel_coverage 0
_reflns_number_gt 7272
_reflns_number_total 9573
_reflns_threshold_expression 'I > 2\s(I)'
_cod_data_source_file JSSC-2018-267-140.cif
_cod_data_source_block 3
_cod_original_sg_symbol_H-M 'C 2/c'
_cod_original_formula_sum 'C24 H32 F8 Mo2 N16 Ni2 O4 '
_cod_database_code 1560777
_shelx_estimated_absorpt_t_min 0.619
_shelx_estimated_absorpt_t_max 0.66

loop_
_symmetry_equiv_pos_as_xyz
'x, y, z'
'-x, y, -z+1/2'
'x+1/2, y+1/2, z'
'-x+1/2, y+1/2, -z+1/2'
'-x, -y, -z'
'x, -y, z-1/2'
'-x+1/2, -y+1/2, -z'
'x+1/2, -y+1/2, z-1/2'

loop_
_atom_site_label
_atom_site_type_symbol
_atom_site_fract_x
_atom_site_fract_y
_atom_site_fract_z
_atom_site_U_iso_or_equiv
_atom_site_adp_type
_atom_site_occupancy
_atom_site_site_symmetry_order
_atom_site_calc_flag
_atom_site_refinement_flags_posn
_atom_site_refinement_flags_adp
_atom_site_refinement_flags_occupancy
_atom_site_disorder_assembly
_atom_site_disorder_group
Ni1 Ni 0.11541(3) 0.36903(2) 0.00089(4) 0.02496(14) Uani 1 1 d . . . . .
Ni2 Ni -0.13471(3) 0.11854(2) -0.00017(4) 0.02640(14) Uani 1 1 d . . . . .
Mo1 Mo -0.00465(2) 0.24984(2) 0.01908(3) 0.03304(11) Uani 1 1 d . . . . .
Mo2 Mo -0.25363(2) -0.00282(2) -0.01618(4) 0.04835(16) Uani 1 1 d . . . . .
N12A N -0.1117(12) 0.1706(9) 0.1774(10) 0.038(3) Uani 0.56(4) 1 d D U P A 1
H12A H -0.084623 0.192182 0.155901 0.046 Uiso 0.56(4) 1 calc R U P A 1
C16A C -0.1224(10) 0.1686(11) 0.2635(9) 0.048(4) Uani 0.56(4) 1 d D . P A 1
H16A H -0.101576 0.189236 0.309162 0.058 Uiso 0.56(4) 1 calc R U P A 1
C17A C -0.1694(8) 0.1306(12) 0.2693(10) 0.046(5) Uani 0.56(4) 1 d D . P A 1
H17A H -0.187825 0.120408 0.319437 0.056 Uiso 0.56(4) 1 calc R U P A 1
C18A C -0.1845(8) 0.1100(9) 0.1863(12) 0.032(3) Uani 0.56(4) 1 d D . P A 1
H18A H -0.215501 0.082781 0.172628 0.038 Uiso 0.56(4) 1 calc R U P A 1
N12B N -0.1232(17) 0.1613(13) 0.1915(17) 0.051(5) Uani 0.44(4) 1 d D U P A 2
H12B H -0.094897 0.186282 0.184455 0.061 Uiso 0.44(4) 1 calc R U P A 2
C16B C -0.1439(16) 0.1481(10) 0.2712(11) 0.045(6) Uani 0.44(4) 1 d D . P A 2
H16B H -0.133305 0.165744 0.324482 0.054 Uiso 0.44(4) 1 calc R U P A 2
C17B C -0.1826(10) 0.1042(13) 0.2552(12) 0.046(5) Uani 0.44(4) 1 d D . P A 2
H17B H -0.201526 0.084417 0.297471 0.055 Uiso 0.44(4) 1 calc R U P A 2
C18B C -0.1897(10) 0.0932(10) 0.1697(12) 0.027(4) Uani 0.44(4) 1 d D . P A 2
H18B H -0.21486 0.065435 0.141813 0.032 Uiso 0.44(4) 1 calc R U P A 2
C1 C 0.0999(3) 0.3049(3) -0.2556(4) 0.0482(15) Uani 1 1 d . . . . .
H1 H 0.081504 0.280184 -0.297123 0.058 Uiso 1 1 calc R U . . .
C2 C 0.1414(3) 0.3457(3) -0.2694(4) 0.0494(15) Uani 1 1 d . . . . .
H2 H 0.157559 0.354685 -0.321682 0.059 Uiso 1 1 calc R U . . .
C3 C 0.1551(3) 0.3717(2) -0.1883(4) 0.0411(13) Uani 1 1 d . . . . .
H3 H 0.18231 0.401817 -0.177903 0.049 Uiso 1 1 calc R U . . .
C4 C -0.0049(3) 0.4910(2) -0.1197(4) 0.0495(15) Uani 1 1 d . . . . .
H4 H -0.009247 0.525188 -0.146094 0.059 Uiso 1 1 calc R U . . .
C5 C -0.0519(3) 0.4542(3) -0.1167(5) 0.063(2) Uani 1 1 d . . . . .
H5 H -0.095391 0.457441 -0.140035 0.075 Uiso 1 1 calc R U . . .
C6 C -0.0229(3) 0.4101(2) -0.0719(5) 0.0507(17) Uani 1 1 d . . . . .
H6 H -0.044459 0.37798 -0.06021 0.061 Uiso 1 1 calc R U . . .
C7 C 0.2958(3) 0.2990(3) 0.0934(6) 0.068(2) Uani 1 1 d . . . . .
H7 H 0.341164 0.300896 0.101905 0.081 Uiso 1 1 calc R U . . .
C8 C 0.2584(3) 0.2595(3) 0.1218(4) 0.0560(17) Uani 1 1 d . . . . .
H8 H 0.272204 0.228719 0.15416 0.067 Uiso 1 1 calc R U . . .
C9 C 0.1949(3) 0.2742(3) 0.0927(4) 0.0507(16) Uani 1 1 d . . . . .
H9 H 0.158222 0.253859 0.10195 0.061 Uiso 1 1 calc R U . . .
C10 C 0.1379(3) 0.4319(3) 0.2560(4) 0.0519(16) Uani 1 1 d . . . . .
H10 H 0.159384 0.455745 0.296757 0.062 Uiso 1 1 calc R U . . .
C11 C 0.0930(3) 0.3943(3) 0.2723(4) 0.0512(16) Uani 1 1 d . . . . .
H11 H 0.077484 0.386713 0.325555 0.061 Uiso 1 1 calc R U . . .
C12 C 0.0750(3) 0.3692(2) 0.1920(4) 0.0415(13) Uani 1 1 d . . . . .
H12 H 0.044594 0.3411 0.182611 0.05 Uiso 1 1 calc R U . . .
C13 C 0.0391(4) 0.0453(3) 0.1109(6) 0.077(3) Uani 1 1 d . . . . .
H13 H 0.083663 0.047009 0.129238 0.093 Uiso 1 1 calc R U . . .
C14 C 0.0000(4) 0.0042(3) 0.1233(5) 0.0605(18) Uani 1 1 d . . . . .
H14 H 0.011056 -0.028207 0.152899 0.073 Uiso 1 1 calc R U . . .
C15 C -0.0607(3) 0.0191(2) 0.0832(4) 0.0499(15) Uani 1 1 d . . . . .
H15 H -0.09784 -0.002721 0.079993 0.06 Uiso 1 1 calc R U . . .
C19 C -0.2512(3) 0.2432(3) -0.1202(4) 0.0501(15) Uani 1 1 d . . . . .
H19 H -0.254396 0.277796 -0.145437 0.06 Uiso 1 1 calc R U . . .
C20 C -0.2996(3) 0.2064(3) -0.1207(5) 0.0565(18) Uani 1 1 d . . . . .
H20 H -0.342548 0.210013 -0.145996 0.068 Uiso 1 1 calc R U . . .
C21 C -0.2715(3) 0.1619(2) -0.0754(4) 0.0474(15) Uani 1 1 d . . . . .
H21 H -0.293637 0.129807 -0.065145 0.057 Uiso 1 1 calc R U . . .
C22 C -0.0860(4) 0.1304(4) -0.2574(5) 0.082(3) Uani 1 1 d . . . . .
H22 H -0.064678 0.148703 -0.298984 0.098 Uiso 1 1 calc R U . . .
C23 C -0.1291(4) 0.0896(4) -0.2729(5) 0.076(3) Uani 1 1 d . . . . .
H23 H -0.142825 0.073931 -0.326898 0.092 Uiso 1 1 calc R U . . .
C24 C -0.1496(3) 0.0749(3) -0.1907(4) 0.0553(18) Uani 1 1 d . . . . .
H24 H -0.179944 0.047988 -0.181433 0.066 Uiso 1 1 calc R U . . .
N1 N 0.1239(2) 0.34721(17) -0.1284(3) 0.0302(9) Uani 1 1 d . . . . .
N2 N 0.0902(2) 0.3066(2) -0.1717(3) 0.0406(11) Uani 1 1 d . . . . .
H2A H 0.06519 0.2843 -0.147821 0.049 Uiso 1 1 calc R U . . .
N3 N 0.0399(2) 0.41978(16) -0.0479(3) 0.0317(9) Uani 1 1 d . . . . .
N4 N 0.0500(2) 0.47007(18) -0.0778(3) 0.0398(11) Uani 1 1 d . . . . .
H4A H 0.08695 0.486754 -0.071 0.048 Uiso 1 1 calc R U . . .
N5 N 0.1933(2) 0.32127(17) 0.0497(3) 0.0325(9) Uani 1 1 d . . . . .
N6 N 0.2556(2) 0.3353(2) 0.0504(4) 0.0577(15) Uani 1 1 d . . . . .
H6A H 0.268579 0.364358 0.026065 0.069 Uiso 1 1 calc R U . . .
N7 N 0.1076(2) 0.39123(18) 0.1302(3) 0.0343(10) Uani 1 1 d . . . . .
N8 N 0.1461(2) 0.4290(2) 0.1713(3) 0.0411(11) Uani 1 1 d . . . . .
H8A H 0.172912 0.449032 0.146393 0.049 Uiso 1 1 calc R U . . .
N9 N -0.0586(2) 0.06869(18) 0.0500(3) 0.0341(10) Uani 1 1 d . . . . .
N10 N 0.0033(3) 0.0840(2) 0.0674(4) 0.0627(17) Uani 1 1 d . . . . .
H10A H 0.01839 0.114965 0.052634 0.075 Uiso 1 1 calc R U . . .
N11 N -0.1513(2) 0.13216(18) 0.1293(3) 0.0352(10) Uani 1 1 d . U . . .
N13 N -0.2089(2) 0.17096(17) -0.0486(3) 0.0327(9) Uani 1 1 d . . . . .
N14 N -0.1976(2) 0.22134(19) -0.0769(3) 0.0408(11) Uani 1 1 d . . . . .
H14A H -0.1604 0.237614 -0.068369 0.049 Uiso 1 1 calc R U . . .
N15 N -0.1182(2) 0.10625(19) -0.1299(3) 0.0378(10) Uani 1 1 d . . . . .
N16 N -0.0795(3) 0.1398(2) -0.1720(3) 0.0533(14) Uani 1 1 d . . . . .
H16C H -0.053993 0.164144 -0.146444 0.064 Uiso 1 1 calc R U . . .
O1 O 0.04913(17) 0.30340(14) 0.0103(2) 0.0333(8) Uani 1 1 d . . . . .
O2 O -0.0206(2) 0.25630(19) 0.1241(3) 0.0598(13) Uani 1 1 d . . . . .
O3 O -0.2542(2) -0.01807(16) -0.1295(2) 0.0430(9) Uani 1 1 d . . . . .
O4 O -0.19994(18) 0.05173(14) -0.0090(2) 0.0370(8) Uani 1 1 d . . . . .
F1 F 0.05895(18) 0.19408(15) 0.0413(3) 0.0601(10) Uani 1 1 d . . . . .
F2 F -0.08064(16) 0.28713(14) -0.0316(3) 0.0527(9) Uani 1 1 d . . . . .
F3 F 0.00265(17) 0.22836(14) -0.1081(2) 0.0475(8) Uani 1 1 d . . . . .
F4 F -0.06860(15) 0.18356(12) 0.0057(2) 0.0374(7) Uani 1 1 d . . . . .
F5 F -0.33118(16) 0.03757(14) -0.0377(2) 0.0502(9) Uani 1 1 d . . . . .
F6 F -0.19074(18) -0.05841(15) 0.0145(3) 0.0635(11) Uani 1 1 d . . . . .
F7 F -0.2646(2) 0.00104(17) 0.1077(2) 0.0648(11) Uani 1 1 d . . . . .
F8 F -0.31893(15) -0.06723(12) -0.0089(2) 0.0392(7) Uani 1 1 d . . . . .

loop_
_atom_site_aniso_label
_atom_site_aniso_U_11
_atom_site_aniso_U_22
_atom_site_aniso_U_33
_atom_site_aniso_U_23
_atom_site_aniso_U_13
_atom_site_aniso_U_12
Ni1 0.0282(3) 0.0207(3) 0.0249(3) 0.0002(2) -0.0017(2) 0.0009(2)
Ni2 0.0300(3) 0.0226(3) 0.0260(3) 0.0021(2) 0.0000(2) -0.0006(2)
Mo1 0.0317(2) 0.0260(2) 0.0406(2) 0.00728(18) 0.00055(17) -0.00976(18)
Mo2 0.0371(3) 0.0273(3) 0.0763(4) 0.0104(2) -0.0129(2) -0.0144(2)
N12A 0.046(8) 0.038(8) 0.031(5) -0.005(5) 0.006(4) -0.011(5)
C16A 0.046(8) 0.067(11) 0.031(5) -0.022(6) 0.002(5) -0.011(7)
C17A 0.051(10) 0.056(14) 0.033(6) 0.006(7) 0.011(6) -0.003(7)
C18A 0.031(6) 0.026(8) 0.038(8) 0.003(6) 0.002(5) -0.012(6)
N12B 0.055(13) 0.040(11) 0.058(10) 0.000(7) 0.008(8) -0.012(8)
C16B 0.062(16) 0.037(12) 0.034(7) -0.019(7) -0.006(8) -0.014(8)
C17B 0.057(10) 0.044(12) 0.037(7) -0.007(7) 0.007(6) -0.017(8)
C18B 0.029(7) 0.022(9) 0.029(7) -0.007(5) 0.002(5) -0.015(7)
C1 0.049(4) 0.060(4) 0.033(3) -0.012(3) -0.005(2) 0.003(3)
C2 0.059(4) 0.060(4) 0.030(3) 0.007(3) 0.010(3) 0.013(3)
C3 0.041(3) 0.038(3) 0.044(3) 0.011(2) 0.008(2) 0.001(2)
C4 0.053(4) 0.030(3) 0.062(4) 0.009(3) -0.005(3) 0.010(3)
C5 0.041(4) 0.039(3) 0.101(6) 0.003(4) -0.024(4) 0.005(3)
C6 0.032(3) 0.028(3) 0.088(5) 0.003(3) -0.012(3) -0.005(2)
C7 0.041(4) 0.048(4) 0.106(6) -0.003(4) -0.027(4) 0.010(3)
C8 0.059(4) 0.044(4) 0.062(4) 0.009(3) -0.008(3) 0.022(3)
C9 0.048(4) 0.043(3) 0.062(4) 0.021(3) 0.010(3) 0.008(3)
C10 0.054(4) 0.067(4) 0.033(3) -0.013(3) -0.005(3) 0.006(3)
C11 0.056(4) 0.064(4) 0.034(3) -0.001(3) 0.008(3) 0.014(3)
C12 0.043(3) 0.041(3) 0.041(3) 0.000(2) 0.008(2) 0.005(3)
C13 0.048(4) 0.055(5) 0.120(7) -0.004(5) -0.031(4) 0.010(4)
C14 0.067(5) 0.048(4) 0.065(4) 0.017(3) -0.002(3) 0.026(4)
C15 0.044(3) 0.035(3) 0.071(4) 0.018(3) 0.009(3) 0.001(3)
C19 0.046(4) 0.037(3) 0.065(4) 0.011(3) -0.002(3) 0.009(3)
C20 0.041(4) 0.043(4) 0.080(5) 0.003(3) -0.018(3) 0.006(3)
C21 0.035(3) 0.031(3) 0.073(4) 0.002(3) -0.008(3) -0.002(2)
C22 0.077(6) 0.131(8) 0.038(4) 0.017(5) 0.013(4) 0.025(6)
C23 0.086(6) 0.101(7) 0.038(4) -0.027(4) -0.009(4) 0.033(5)
C24 0.057(4) 0.063(4) 0.042(3) -0.023(3) -0.013(3) 0.012(3)
N1 0.033(2) 0.029(2) 0.028(2) -0.0020(17) -0.0006(16) -0.0003(17)
N2 0.038(3) 0.045(3) 0.037(2) -0.009(2) -0.0025(19) -0.004(2)
N3 0.035(2) 0.023(2) 0.036(2) 0.0021(17) -0.0016(18) 0.0015(17)
N4 0.032(2) 0.029(2) 0.058(3) 0.010(2) 0.002(2) -0.0032(19)
N5 0.031(2) 0.031(2) 0.034(2) 0.0037(18) -0.0015(17) 0.0028(18)
N6 0.038(3) 0.033(3) 0.099(5) 0.008(3) -0.007(3) -0.001(2)
N7 0.042(3) 0.031(2) 0.029(2) -0.0017(18) -0.0010(18) 0.0054(19)
N8 0.045(3) 0.045(3) 0.031(2) -0.008(2) -0.0037(19) -0.003(2)
N9 0.034(2) 0.033(2) 0.034(2) 0.0057(18) -0.0003(18) 0.0031(18)
N10 0.039(3) 0.039(3) 0.106(5) 0.008(3) -0.009(3) -0.004(2)
N11 0.039(2) 0.034(2) 0.031(2) 0.0020(18) 0.0004(18) 0.0015(19)
N13 0.035(2) 0.027(2) 0.035(2) 0.0038(18) 0.0015(18) -0.0007(18)
N14 0.034(2) 0.033(2) 0.054(3) 0.010(2) 0.001(2) -0.0037(19)
N15 0.042(3) 0.041(3) 0.030(2) 0.0005(19) 0.0025(19) 0.007(2)
N16 0.056(3) 0.067(4) 0.037(3) 0.005(3) 0.009(2) 0.011(3)
O1 0.0333(19) 0.0282(18) 0.0377(19) 0.0044(15) 0.0012(15) -0.0063(15)
O2 0.077(3) 0.062(3) 0.043(2) 0.002(2) 0.015(2) -0.034(3)
O3 0.052(2) 0.037(2) 0.040(2) -0.0070(17) 0.0039(17) -0.0127(18)
O4 0.038(2) 0.0297(19) 0.041(2) 0.0031(16) -0.0047(16) -0.0056(16)
F1 0.047(2) 0.042(2) 0.087(3) 0.0182(19) -0.0129(19) -0.0007(17)
F2 0.0363(18) 0.042(2) 0.079(3) 0.0182(18) 0.0012(17) -0.0021(15)
F3 0.054(2) 0.050(2) 0.0396(18) 0.0006(15) 0.0086(15) -0.0147(17)
F4 0.0386(17) 0.0320(16) 0.0412(17) 0.0067(13) 0.0026(13) -0.0092(13)
F5 0.0420(19) 0.0366(18) 0.071(2) 0.0051(17) 0.0038(17) 0.0028(15)
F6 0.044(2) 0.040(2) 0.103(3) 0.019(2) -0.009(2) 0.0031(16)
F7 0.081(3) 0.066(3) 0.046(2) -0.0031(19) -0.0012(18) -0.034(2)
F8 0.0390(17) 0.0277(15) 0.0490(19) 0.0023(13) -0.0034(14) -0.0101(13)

loop_
_atom_type_symbol
_atom_type_description
_atom_type_scat_dispersion_real
_atom_type_scat_dispersion_imag
_atom_type_scat_source
C C 0.0033 0.0016 'International Tables Vol C Tables 4.2.6.8 and 6.1.1.4'
H H 0 0 'International Tables Vol C Tables 4.2.6.8 and 6.1.1.4'
N N 0.0061 0.0033 'International Tables Vol C Tables 4.2.6.8 and 6.1.1.4'
O O 0.0106 0.006 'International Tables Vol C Tables 4.2.6.8 and 6.1.1.4'
F F 0.0171 0.0103 'International Tables Vol C Tables 4.2.6.8 and 6.1.1.4'
Ni Ni 0.3393 1.1124 'International Tables Vol C Tables 4.2.6.8 and 6.1.1.4'
Mo Mo -1.6832 0.6857 'International Tables Vol C Tables 4.2.6.8 and 6.1.1.4'

loop_
_geom_angle_atom_site_label_1
_geom_angle_atom_site_label_2
_geom_angle_atom_site_label_3
_geom_angle
_geom_angle_site_symmetry_1
_geom_angle_site_symmetry_3
N5 Ni1 N3 177.56(17) . .
N5 Ni1 F8 88.08(15) . 3
N3 Ni1 F8 89.50(15) . 3
N5 Ni1 N7 86.60(17) . .
N3 Ni1 N7 93.12(17) . .
F8 Ni1 N7 89.60(16) 3 .
N5 Ni1 N1 93.26(17) . .
N3 Ni1 N1 87.00(17) . .
F8 Ni1 N1 89.97(15) 3 .
N7 Ni1 N1 179.55(19) . .
N5 Ni1 O1 91.46(16) . .
N3 Ni1 O1 90.96(15) . .
F8 Ni1 O1 179.37(14) 3 .
N7 Ni1 O1 90.81(16) . .
N1 Ni1 O1 89.62(15) . .
N9 Ni2 N13 177.84(17) . .
N9 Ni2 N15 94.22(18) . .
N13 Ni2 N15 86.45(17) . .
N9 Ni2 N11 86.37(17) . .
N13 Ni2 N11 92.94(17) . .
N15 Ni2 N11 179.10(18) . .
N9 Ni2 F4 88.33(15) . .
N13 Ni2 F4 89.63(14) . .
N15 Ni2 F4 88.63(16) . .
N11 Ni2 F4 90.70(15) . .
N9 Ni2 O4 90.95(16) . .
N13 Ni2 O4 91.10(15) . .
N15 Ni2 O4 89.83(17) . .
N11 Ni2 O4 90.85(16) . .
F4 Ni2 O4 178.25(15) . .
O2 Mo1 O1 101.41(19) . .
O2 Mo1 F1 95.7(2) . .
O1 Mo1 F1 97.17(16) . .
O2 Mo1 F2 96.2(2) . .
O1 Mo1 F2 96.22(16) . .
F1 Mo1 F2 159.97(17) . .
O2 Mo1 F3 168.30(17) . .
O1 Mo1 F3 90.27(15) . .
F1 Mo1 F3 82.19(17) . .
F2 Mo1 F3 82.92(16) . .
O2 Mo1 F4 88.80(17) . .
O1 Mo1 F4 169.73(15) . .
F1 Mo1 F4 82.71(14) . .
F2 Mo1 F4 81.48(13) . .
F3 Mo1 F4 79.52(12) . .
O4 Mo2 O3 99.13(18) . .
O4 Mo2 F5 97.42(16) . .
O3 Mo2 F5 91.47(18) . .
O4 Mo2 F6 97.15(16) . .
O3 Mo2 F6 91.3(2) . .
F5 Mo2 F6 164.54(16) . .
O4 Mo2 F7 92.48(17) . .
O3 Mo2 F7 168.38(16) . .
F5 Mo2 F7 87.57(18) . .
F6 Mo2 F7 86.7(2) . .
O4 Mo2 F8 173.17(16) . .
O3 Mo2 F8 87.71(15) . .
F5 Mo2 F8 82.37(14) . .
F6 Mo2 F8 82.55(14) . .
F7 Mo2 F8 80.69(14) . .
C16A N12A N11 109.8(11) . .
C17A C16A N12A 106.4(11) . .
C16A C17A C18A 106.3(11) . .
N11 C18A C17A 113.1(12) . .
N11 N12B C16B 112.0(15) . .
C17B C16B N12B 105.1(13) . .
C18B C17B C16B 109.8(13) . .
C17B C18B N11 106.8(12) . .
N2 C1 C2 107.3(5) . .
C1 C2 C3 105.4(5) . .
N1 C3 C2 110.4(5) . .
C5 C4 N4 107.6(5) . .
C4 C5 C6 105.8(5) . .
N3 C6 C5 110.6(5) . .
N6 C7 C8 107.1(6) . .
C7 C8 C9 105.2(6) . .
N5 C9 C8 111.0(6) . .
N8 C10 C11 107.9(6) . .
C10 C11 C12 105.0(6) . .
N7 C12 C11 110.2(6) . .
C14 C13 N10 107.7(6) . .
C13 C14 C15 105.8(6) . .
N9 C15 C14 110.4(6) . .
N14 C19 C20 107.7(5) . .
C19 C20 C21 105.0(5) . .
N13 C21 C20 111.1(5) . .
N16 C22 C23 107.3(7) . .
C22 C23 C24 106.8(6) . .
N15 C24 C23 108.1(7) . .
C3 N1 N2 104.7(4) . .
C3 N1 Ni1 130.2(4) . .
N2 N1 Ni1 124.6(3) . .
C1 N2 N1 112.2(5) . .
C6 N3 N4 104.7(4) . .
C6 N3 Ni1 131.6(4) . .
N4 N3 Ni1 122.6(3) . .
C4 N4 N3 111.3(5) . .
N6 N5 C9 104.5(5) . .
N6 N5 Ni1 124.7(4) . .
C9 N5 Ni1 130.6(4) . .
N5 N6 C7 112.1(6) . .
N8 N7 C12 105.2(4) . .
N8 N7 Ni1 122.0(4) . .
C12 N7 Ni1 132.1(4) . .
N7 N8 C10 111.6(5) . .
C15 N9 N10 104.7(5) . .
C15 N9 Ni2 129.2(4) . .
N10 N9 Ni2 125.4(4) . .
N9 N10 C13 111.4(6) . .
C18A N11 N12A 104.3(9) . .
N12B N11 C18B 105.9(11) . .
N12B N11 Ni2 134.1(13) . .
C18A N11 Ni2 137.5(11) . .
N12A N11 Ni2 117.6(8) . .
C18B N11 Ni2 117.8(9) . .
C21 N13 N14 104.6(4) . .
C21 N13 Ni2 131.3(4) . .
N14 N13 Ni2 122.8(3) . .
C19 N14 N13 111.7(5) . .
C24 N15 N16 106.3(5) . .
C24 N15 Ni2 129.9(5) . .
N16 N15 Ni2 122.4(4) . .
C22 N16 N15 111.5(7) . .
Mo1 O1 Ni1 179.4(2) . .
Mo2 O4 Ni2 179.8(3) . .
Mo1 F4 Ni2 176.35(18) . .
Ni1 F8 Mo2 178.80(19) 3_445 .

loop_
_geom_bond_atom_site_label_1
_geom_bond_atom_site_label_2
_geom_bond_distance
_geom_bond_site_symmetry_2
Ni1 N5 2.058(4) .
Ni1 N3 2.065(4) .
Ni1 F8 2.082(3) 3
Ni1 N7 2.083(4) .
Ni1 N1 2.083(4) .
Ni1 O1 2.124(3) .
Ni2 N9 2.067(4) .
Ni2 N13 2.068(4) .
Ni2 N15 2.081(4) .
Ni2 N11 2.083(4) .
Ni2 F4 2.090(3) .
Ni2 O4 2.112(4) .
Mo1 O2 1.691(4) .
Mo1 O1 1.732(3) .
Mo1 F1 1.897(4) .
Mo1 F2 1.902(3) .
Mo1 F3 2.045(3) .
Mo1 F4 2.086(3) .
Mo2 O4 1.730(4) .
Mo2 O3 1.780(4) .
Mo2 F5 1.876(3) .
Mo2 F6 1.902(3) .
Mo2 F7 1.944(4) .
Mo2 F8 2.084(3) .
N12A C16A 1.368(13) .
N12A N11 1.400(17) .
C16A C17A 1.352(16) .
C17A C18A 1.375(15) .
C18A N11 1.290(16) .
N12B N11 1.28(2) .
N12B C16B 1.379(17) .
C16B C17B 1.345(17) .
C17B C18B 1.333(16) .
C18B N11 1.43(2) .
C1 N2 1.327(7) .
C1 C2 1.346(9) .
C2 C3 1.400(8) .
C3 N1 1.323(7) .
C4 C5 1.328(9) .
C4 N4 1.338(7) .
C5 C6 1.380(8) .
C6 N3 1.326(7) .
C7 N6 1.337(8) .
C7 C8 1.341(10) .
C8 C9 1.381(8) .
C9 N5 1.327(7) .
C10 N8 1.333(7) .
C10 C11 1.349(9) .
C11 C12 1.392(8) .
C12 N7 1.337(7) .
C13 C14 1.315(10) .
C13 N10 1.334(9) .
C14 C15 1.380(9) .
C15 N9 1.320(7) .
C19 N14 1.336(7) .
C19 C20 1.344(9) .
C20 C21 1.385(8) .
C21 N13 1.329(7) .
C22 N16 1.325(9) .
C22 C23 1.338(12) .
C23 C24 1.422(11) .
C24 N15 1.321(7) .
N1 N2 1.346(6) .
N3 N4 1.339(6) .
N5 N6 1.326(6) .
N7 N8 1.331(6) .
N9 N10 1.326(6) .
N13 N14 1.337(6) .
N15 N16 1.358(7) .

loop_
_geom_hbond_atom_site_label_D
_geom_hbond_atom_site_label_H
_geom_hbond_atom_site_label_A
_geom_hbond_distance_DH
_geom_hbond_distance_HA
_geom_hbond_distance_DA
_geom_hbond_angle_DHA
_geom_hbond_site_symmetry_A
_geom_hbond_publ_flag
N12A^a H12A^a O2 0.86 2.14 2.989(19) 168.5 . yes
N12A^a H12A^a F4 0.86 2.38 2.893(17) 118.9 . yes
N12B^b H12B^b O2 0.86 2.54 3.38(3) 165.9 . yes
N2 H2A O1 0.86 2.53 3.012(6) 116.2 . yes
N2 H2A F3 0.86 2.02 2.876(6) 172.3 . yes
N4 H4A F5 0.86 2.11 2.960(6) 168.9 3 yes
N4 H4A F8 0.86 2.45 2.933(5) 116.2 3 yes
N6 H6A F6 0.86 2.08 2.904(6) 159.2 3 yes
N6 H6A F8 0.86 2.48 2.927(6) 113.6 3 yes
N8 H8A F7 0.86 1.95 2.802(6) 170.7 3 yes
N8 H8A F8 0.86 2.44 2.940(6) 117.4 3 yes
N10 H10A F1 0.86 2.12 2.974(7) 169.4 . yes
N10 H10A F4 0.86 2.50 2.954(6) 113.6 . yes
N14 H14A F2 0.86 2.07 2.916(6) 168.4 . yes
N14 H14A F4 0.86 2.48 2.961(5) 116.3 . yes
N16 H16C F3 0.86 2.01 2.856(7) 169.3 . yes
N16 H16C F4 0.86 2.44 2.918(6) 116.0 . yes
